data_7715944
loop_
_publ_author_name
'Zhang, Kenneth'
'Wallis, Matthew J.'
'Craze, Alexander R.'
'Hayami, Shinya'
'Min, Hyunsung'
'Fanna, Daniel J.'
'Bhadbhade, Mohan M.'
'Tian, Ruoming'
'Marjo, Christopher E.'
'Lindoy, Leonard F.'
'Li, Feng'

_publ_section_title
;
 Spin crossover of a Fe(II) mononuclear complex induced by intermolecular
 factors involving chloride and solvent ordering.
;
_journal_issue 34
_journal_name_full 'Dalton transactions (Cambridge, England : 2003)'
_journal_page_first 14144
_journal_page_last 14152
_journal_paper_doi 10.1039/d4dt00706a
_journal_volume 53
_journal_year 2024
_chemical_formula_moiety 'C33 H33 Fe N13, 2(Cl), 3(C H4 O), 1.333(O), 0.97[H2O]'
_chemical_formula_sum 'C36 H46.94 Cl2 Fe N13 O5.3'
_chemical_formula_weight 873.40
_space_group_crystal_system monoclinic
_space_group_IT_number 15
_space_group_name_Hall '-C 2yc'
_space_group_name_H-M_alt 'C 1 2/c 1'
_atom_sites_solution_hydrogens geom
_audit_creation_date 2024-02-22
_audit_creation_method
;
Olex2 1.5
(compiled 2023.08.24 svn.re1ec1418 for OlexSys, GUI svn.r6817)
;
_audit_update_record
;
2024-03-08 deposited with the CCDC.	2024-05-01 downloaded from the CCDC.
;
_cell_angle_alpha 90
_cell_angle_beta 129.69(3)
_cell_angle_gamma 90
_cell_formula_units_Z 8
_cell_length_a 32.213(6)
_cell_length_b 16.294(3)
_cell_length_c 20.582(4)
_cell_measurement_reflns_used 2523
_cell_measurement_temperature 150
_cell_measurement_theta_max 20.00
_cell_measurement_theta_min 2.39
_cell_volume 8313(5)
_computing_molecular_graphics 'Olex2 1.5 (Dolomanov et al., 2009)'
_computing_publication_material 'Olex2 1.5 (Dolomanov et al., 2009)'
_computing_structure_refinement 'SHELXL 2018/3 (Sheldrick, 2015)'
_computing_structure_solution 'SHELXT 2018/2 (Sheldrick, 2018)'
_diffrn_ambient_temperature 150.00
_diffrn_measured_fraction_theta_full 0.970
_diffrn_measured_fraction_theta_max 0.789
_diffrn_measurement_device_type MX1
_diffrn_measurement_method '\w scans'
_diffrn_radiation_type MoK\a
_diffrn_radiation_wavelength 0.71073
_diffrn_reflns_av_R_equivalents 0.0269
_diffrn_reflns_av_unetI/netI 0.0165
_diffrn_reflns_Laue_measured_fraction_full 0.970
_diffrn_reflns_Laue_measured_fraction_max 0.789
_diffrn_reflns_limit_h_max 37
_diffrn_reflns_limit_h_min -37
_diffrn_reflns_limit_k_max 18
_diffrn_reflns_limit_k_min -18
_diffrn_reflns_limit_l_max 25
_diffrn_reflns_limit_l_min -25
_diffrn_reflns_number 52375
_diffrn_reflns_point_group_measured_fraction_full 0.970
_diffrn_reflns_point_group_measured_fraction_max 0.789
_diffrn_reflns_theta_full 25.242
_diffrn_reflns_theta_max 28.703
_diffrn_reflns_theta_min 1.496
_exptl_absorpt_coefficient_mu 0.550
_exptl_absorpt_correction_type none
_exptl_crystal_colour 'clear reddish orange'
_exptl_crystal_colour_lustre clear
_exptl_crystal_colour_modifier reddish
_exptl_crystal_colour_primary orange
_exptl_crystal_density_diffrn 1.396
_exptl_crystal_description block
_exptl_crystal_F_000 3651
_exptl_crystal_preparation 'Magnetic properties'
_exptl_crystal_recrystallization_method 'Vapour DIffusion of Diethyl ether'
_exptl_crystal_size_max 0.2
_exptl_crystal_size_mid 0.1
_exptl_crystal_size_min 0.1
_refine_diff_density_max 1.892
_refine_diff_density_min -1.022
_refine_diff_density_rms 0.133
_refine_ls_extinction_method none
_refine_ls_goodness_of_fit_ref 1.061
_refine_ls_hydrogen_treatment constr
_refine_ls_matrix_type full
_refine_ls_number_parameters 525
_refine_ls_number_reflns 8488
_refine_ls_number_restraints 16
_refine_ls_restrained_S_all 1.061
_refine_ls_R_factor_all 0.0531
_refine_ls_R_factor_gt 0.0524
_refine_ls_shift/su_max 0.001
_refine_ls_shift/su_mean 0.000
_refine_ls_structure_factor_coef Fsqd
_refine_ls_weighting_details 'w=1/[\s^2^(Fo^2^)+(0.0866P)^2^+21.6774P] where P=(Fo^2^+2Fc^2^)/3'
_refine_ls_weighting_scheme calc
_refine_ls_wR_factor_gt 0.1483
_refine_ls_wR_factor_ref 0.1490
_reflns_Friedel_coverage 0.000
_reflns_number_gt 8241
_reflns_number_total 8488
_reflns_threshold_expression 'I > 2\s(I)'
_cod_data_source_file d4dt00706a2.cif
_cod_data_source_block check_a
_cod_depositor_comments 'Adding full bibliography for 7715944--7715949.cif.'
_cod_original_cell_volume 8313(4)
_cod_original_formula_sum 'C36 H46.94 Cl2 Fe N13 O5.30'
_cod_database_code 7715944
_shelx_shelxl_version_number 2018/3
_shelx_space_group_comment
;
The symmetry employed for this shelxl refinement is uniquely defined
by the following loop, which should always be used as a source of
symmetry information in preference to the above space-group names.
They are only intended as comments.
;
_shelx_estimated_absorpt_t_max 0.947
_shelx_estimated_absorpt_t_min 0.898
_olex2_refinement_description
;
1. Fixed Uiso
 At 1.2 times of:
  All C(H) groups, All C(H,H) groups
 At 1.5 times of:
  All C(H,H,H) groups, All O(H) groups
2. Restrained distances
 O4-C4
 1.4 with sigma of 0.02
 O5D-C5D
 1.4 with sigma of 0.02
 C5-O5
 1.4 with sigma of 0.02
 O5-C5 \\sim C5D-O5D
 with sigma of 0.02
3. Uiso/Uaniso restraints and constraints
Uanis(C5D) = Uanis(C5)
4. Rigid body (RIGU) restrains
 O4, C4
 with sigma for 1-2 distances of 0.004 and sigma for 1-3 distances of 0.004
 O1, C1
 with sigma for 1-2 distances of 0.004 and sigma for 1-3 distances of 0.004
 O5D, C5D
 with sigma for 1-2 distances of 0.004 and sigma for 1-3 distances of 0.004
 C5, O5
 with sigma for 1-2 distances of 0.004 and sigma for 1-3 distances of 0.004
 C4, O4
 with sigma for 1-2 distances of 0.004 and sigma for 1-3 distances of 0.004
5. Others
 Sof(O5D)=Sof(H5DA)=Sof(C5D)=Sof(H5DB)=Sof(H5DC)=Sof(H5DD)=1-FVAR(1)
 Sof(O5)=Sof(H5)=Sof(C5)=Sof(H5D)=Sof(H5E)=Sof(H5F)=FVAR(1)
 Fixed Sof: O2(0.333333)
6.a Secondary CH2 refined with riding coordinates:
 C2A(H2AA,H2AB), C1C(H1CA,H1CB), C2B(H2BA,H2BB), C1B(H1BA,H1BB), C2C(H2CA,
 H2CB), C1A(H1AA,H1AB)
6.b Aromatic/amide H refined with riding coordinates:
 C6B(H6B), C6A(H6A), C3B(H3B), C3C(H3C), C3A(H3A), C11B(H11B), C6C(H6C),
 C8A(H8A), C10B(H10B), C5C(H5C), C5B(H5B), C8C(H8C), C7B(H7B), C5A(H5A),
 C7C(H7C), C7A(H7A), C10A(H10A), C8B(H8B), C10C(H10C), C11A(H11A), C11C(H11C)
6.c Idealised Me refined as rotating group:
 C4(H4A,H4B,H4C), C1(H1A,H1B,H1C), C5(H5D,H5E,H5F), C5D(H5DB,H5DC,H5DD)
6.d Idealised tetrahedral OH refined as rotating group:
 O4(H4), O1(H1), O5(H5), O5D(H5DA)
;
_olex2_submission_special_instructions 'No special instructions were received'

loop_
_space_group_symop_operation_xyz
'x, y, z'
'-x, y, -z+1/2'
'x+1/2, y+1/2, z'
'-x+1/2, y+1/2, -z+1/2'
'-x, -y, -z'
'x, -y, z-1/2'
'-x+1/2, -y+1/2, -z'
'x+1/2, -y+1/2, z-1/2'

loop_
_atom_site_label
_atom_site_type_symbol
_atom_site_fract_x
_atom_site_fract_y
_atom_site_fract_z
_atom_site_U_iso_or_equiv
_atom_site_adp_type
_atom_site_occupancy
_atom_site_site_symmetry_order
_atom_site_calc_flag
_atom_site_refinement_flags_posn
_atom_site_refinement_flags_adp
_atom_site_refinement_flags_occupancy
_atom_site_disorder_assembly
_atom_site_disorder_group
Fe1 Fe 0.80488(2) 0.51451(2) 0.90607(2) 0.01818(11) Uani 1 1 d . . . . .
Cl1 Cl 0.67600(2) 0.39645(4) 0.95748(4) 0.02918(15) Uani 1 1 d . . . . .
Cl2 Cl 0.63000(3) 0.65490(5) 0.83588(4) 0.04263(18) Uani 1 1 d . . . . .
N1B N 0.86407(7) 0.45710(12) 1.01216(11) 0.0209(4) Uani 1 1 d . . . . .
N2B N 0.76636(7) 0.41199(12) 0.88889(11) 0.0201(4) Uani 1 1 d . . . . .
N3B N 0.72119(8) 0.29750(12) 0.86080(12) 0.0215(4) Uani 1 1 d . . . . .
N1C N 0.82350(7) 0.47083(11) 0.83776(12) 0.0204(4) Uani 1 1 d . . . . .
N3C N 0.67504(8) 0.61790(12) 0.67534(12) 0.0213(4) Uani 1 1 d . . . . .
N2A N 0.78435(8) 0.57057(12) 0.96761(11) 0.0216(4) Uani 1 1 d . . . . .
N2C N 0.74354(7) 0.56060(11) 0.79490(11) 0.0201(4) Uani 1 1 d . . . . .
N1A N 0.84659(7) 0.61746(12) 0.93562(12) 0.0215(4) Uani 1 1 d . . . . .
N3A N 0.76298(8) 0.62625(12) 1.04024(13) 0.0256(4) Uani 1 1 d . . . . .
N1 N 0.93727(8) 0.51284(13) 0.98029(13) 0.0275(4) Uani 1 1 d . . . . .
N4B N 0.59547(9) 0.12294(14) 0.73474(14) 0.0307(5) Uani 1 1 d . . . . .
N4C N 0.53011(9) 0.74742(15) 0.49707(14) 0.0358(5) Uani 1 1 d . . . . .
N4A N 0.69413(11) 0.66404(15) 1.15650(15) 0.0375(5) Uani 1 1 d . . . . .
C4B C 0.79879(9) 0.35684(14) 0.95524(14) 0.0218(4) Uani 1 1 d . . . . .
C6B C 0.71995(9) 0.37505(14) 0.83323(14) 0.0210(4) Uani 1 1 d . . . . .
H6B H 0.689862 0.398483 0.781402 0.025 Uiso 1 1 calc R U . . .
C4A C 0.81052(10) 0.64590(14) 0.99987(15) 0.0249(5) Uani 1 1 d . . . . .
C9C C 0.62574(9) 0.66097(14) 0.61519(14) 0.0231(4) Uani 1 1 d . . . . .
C9B C 0.67843(9) 0.23936(14) 0.81833(14) 0.0224(4) Uani 1 1 d . . . . .
C6A C 0.75576(9) 0.56048(14) 0.99217(14) 0.0231(4) Uani 1 1 d . . . . .
H6A H 0.733388 0.514489 0.978686 0.028 Uiso 1 1 calc R U . . .
C3B C 0.85225(9) 0.38569(14) 1.02288(14) 0.0227(4) Uani 1 1 d . . . . .
H3B H 0.877262 0.354089 1.072323 0.027 Uiso 1 1 calc R U . . .
C3C C 0.79250(9) 0.49362(14) 0.75983(14) 0.0215(4) Uani 1 1 d . . . . .
H3C H 0.798570 0.477006 0.722257 0.026 Uiso 1 1 calc R U . . .
C3A C 0.84357(10) 0.66982(14) 0.97917(14) 0.0247(5) Uani 1 1 d . . . . .
H3A H 0.862018 0.720899 0.996423 0.030 Uiso 1 1 calc R U . . .
C11B C 0.64472(10) 0.10551(16) 0.80651(16) 0.0296(5) Uani 1 1 d . . . . .
H11B H 0.650885 0.051689 0.828800 0.035 Uiso 1 1 calc R U . . .
C4C C 0.74817(9) 0.54578(14) 0.73345(13) 0.0210(4) Uani 1 1 d . . . . .
C6C C 0.69906(9) 0.60320(13) 0.75844(14) 0.0213(4) Uani 1 1 d . . . . .
H6C H 0.685446 0.621247 0.785545 0.026 Uiso 1 1 calc R U . . .
C8A C 0.69193(11) 0.59897(16) 1.04865(16) 0.0306(5) Uani 1 1 d . . . . .
H8A H 0.674053 0.563184 1.001376 0.037 Uiso 1 1 calc R U . . .
C2A C 0.88016(9) 0.63985(15) 0.91309(15) 0.0245(5) Uani 1 1 d . . . . .
H2AA H 0.883760 0.700304 0.914673 0.029 Uiso 1 1 calc R U . . .
H2AB H 0.862272 0.621316 0.854783 0.029 Uiso 1 1 calc R U . . .
C1C C 0.92139(9) 0.46327(16) 0.91019(15) 0.0269(5) Uani 1 1 d . . . . .
H1CA H 0.950594 0.423535 0.930053 0.032 Uiso 1 1 calc R U . . .
H1CB H 0.917480 0.499102 0.867726 0.032 Uiso 1 1 calc R U . . .
C10B C 0.68755(10) 0.16049(15) 0.85084(15) 0.0265(5) Uani 1 1 d . . . . .
H10B H 0.721847 0.144774 0.901540 0.032 Uiso 1 1 calc R U . . .
C2B C 0.91862(9) 0.48813(14) 1.07930(14) 0.0248(5) Uani 1 1 d . . . . .
H2BA H 0.933835 0.459598 1.132821 0.030 Uiso 1 1 calc R U . . .
H2BB H 0.916728 0.547447 1.087576 0.030 Uiso 1 1 calc R U . . .
C1B C 0.95596(9) 0.47502(15) 1.05807(15) 0.0272(5) Uani 1 1 d . . . . .
H1BA H 0.992060 0.497266 1.104785 0.033 Uiso 1 1 calc R U . . .
H1BB H 0.959998 0.415329 1.054579 0.033 Uiso 1 1 calc R U . . .
C5C C 0.70633(9) 0.58140(14) 0.65932(14) 0.0226(4) Uani 1 1 d . . . . .
H5C H 0.700013 0.581155 0.607486 0.027 Uiso 1 1 calc R U . . .
C2C C 0.86841(9) 0.41557(15) 0.86699(15) 0.0238(4) Uani 1 1 d . . . . .
H2CA H 0.859811 0.384754 0.818255 0.029 Uiso 1 1 calc R U . . .
H2CB H 0.873071 0.375410 0.907307 0.029 Uiso 1 1 calc R U . . .
C9A C 0.73923(11) 0.63837(15) 1.07881(15) 0.0273(5) Uani 1 1 d . . . . .
C1A C 0.93660(9) 0.60087(15) 0.97394(16) 0.0278(5) Uani 1 1 d . . . . .
H1AA H 0.957300 0.616504 0.955408 0.033 Uiso 1 1 calc R U . . .
H1AB H 0.955478 0.624431 1.030875 0.033 Uiso 1 1 calc R U . . .
O4 O 0.60915(11) 0.4620(2) 0.6704(2) 0.0762(9) Uani 1 1 d D . . . .
H4 H 0.606733 0.480459 0.706017 0.114 Uiso 1 1 calc R U . . .
C5B C 0.77121(9) 0.28605(15) 0.93860(14) 0.0240(4) Uani 1 1 d . . . . .
H5B H 0.783790 0.238615 0.973322 0.029 Uiso 1 1 calc R U . . .
C8C C 0.59542(10) 0.69034(17) 0.63609(16) 0.0312(5) Uani 1 1 d . . . . .
H8C H 0.606481 0.681696 0.690803 0.037 Uiso 1 1 calc R U . . .
C7B C 0.58803(10) 0.19938(17) 0.70569(16) 0.0312(5) Uani 1 1 d . . . . .
H7B H 0.553282 0.213553 0.655049 0.037 Uiso 1 1 calc R U . . .
C5A C 0.79758(11) 0.68065(15) 1.04503(16) 0.0286(5) Uani 1 1 d . . . . .
H5A H 0.809863 0.731769 1.073848 0.034 Uiso 1 1 calc R U . . .
C7C C 0.54832(11) 0.73286(18) 0.57497(17) 0.0350(6) Uani 1 1 d . . . . .
H7C H 0.527664 0.752947 0.589799 0.042 Uiso 1 1 calc R U . . .
C7A C 0.67143(12) 0.61363(17) 1.09009(18) 0.0344(6) Uani 1 1 d . . . . .
H7A H 0.639185 0.586082 1.069977 0.041 Uiso 1 1 calc R U . . .
C10A C 0.76406(12) 0.69122(16) 1.14792(17) 0.0324(5) Uani 1 1 d . . . . .
H10A H 0.796500 0.719195 1.169703 0.039 Uiso 1 1 calc R U . . .
C8B C 0.62767(10) 0.25948(16) 0.74452(15) 0.0275(5) Uani 1 1 d . . . . .
H8B H 0.620174 0.312995 0.721096 0.033 Uiso 1 1 calc R U . . .
C10C C 0.60812(11) 0.67527(19) 0.53480(16) 0.0355(6) Uani 1 1 d . . . . .
H10C H 0.628118 0.656350 0.518379 0.043 Uiso 1 1 calc R U . . .
C11A C 0.73964(13) 0.70139(17) 1.18360(18) 0.0368(6) Uani 1 1 d . . . . .
H11A H 0.756422 0.737381 1.230535 0.044 Uiso 1 1 calc R U . . .
C11C C 0.56017(12) 0.7183(2) 0.47893(18) 0.0422(7) Uani 1 1 d . . . . .
H11C H 0.547964 0.727501 0.423588 0.051 Uiso 1 1 calc R U . . .
C4 C 0.55750(17) 0.4562(4) 0.5914(3) 0.0819(14) Uani 1 1 d D . . . .
H4A H 0.556268 0.488130 0.549821 0.123 Uiso 1 1 calc R U . . .
H4B H 0.530804 0.477923 0.595358 0.123 Uiso 1 1 calc R U . . .
H4C H 0.549314 0.398624 0.573766 0.123 Uiso 1 1 calc R U . . .
O3 O 0.59482(16) 0.4784(2) 0.7833(2) 0.0868(10) Uiso 1 1 d . . . . .
O1 O 0.55587(15) 0.6951(2) 0.8808(3) 0.0919(12) Uani 1 1 d . . . . .
H1 H 0.550801 0.729421 0.905583 0.138 Uiso 1 1 calc R U . . .
C1 C 0.52979(17) 0.6234(3) 0.8697(3) 0.0705(11) Uani 1 1 d . . . . .
H1A H 0.497742 0.617779 0.810123 0.106 Uiso 1 1 calc R U . . .
H1B H 0.518886 0.624317 0.904540 0.106 Uiso 1 1 calc R U . . .
H1C H 0.554075 0.576951 0.886390 0.106 Uiso 1 1 calc R U . . .
O5 O 0.9920(2) 0.6559(3) 1.3279(3) 0.0584(15) Uani 0.554(7) 1 d D . P A 1
H5 H 1.005797 0.692756 1.318476 0.088 Uiso 0.554(7) 1 calc R U P A 1
C5 C 0.9406(6) 0.639(2) 1.2547(13) 0.080(4) Uani 0.554(7) 1 d D . P A 1
H5D H 0.937914 0.652855 1.205815 0.120 Uiso 0.554(7) 1 calc R U P A 1
H5E H 0.914497 0.671567 1.253336 0.120 Uiso 0.554(7) 1 calc R U P A 1
H5F H 0.932940 0.580463 1.253047 0.120 Uiso 0.554(7) 1 calc R U P A 1
O5D O 0.8960(4) 0.6591(6) 1.2431(6) 0.091(3) Uani 0.446(7) 1 d D . P A 2
H5DA H 0.867092 0.632321 1.213532 0.136 Uiso 0.446(7) 1 calc R U P A 2
C5D C 0.9328(8) 0.623(3) 1.2393(18) 0.080(4) Uani 0.446(7) 1 d D . P A 2
H5DB H 0.914260 0.583810 1.192119 0.120 Uiso 0.446(7) 1 calc R U P A 2
H5DC H 0.959806 0.593371 1.292231 0.120 Uiso 0.446(7) 1 calc R U P A 2
H5DD H 0.950726 0.664805 1.230925 0.120 Uiso 0.446(7) 1 calc R U P A 2
O2 O 0.5097(7) 0.3869(9) 0.7401(12) 0.136(6) Uiso 0.3333 1 d . . P B -1

loop_
_atom_site_aniso_label
_atom_site_aniso_U_11
_atom_site_aniso_U_22
_atom_site_aniso_U_33
_atom_site_aniso_U_23
_atom_site_aniso_U_13
_atom_site_aniso_U_12
Fe1 0.01763(18) 0.01950(19) 0.01791(17) 0.00210(10) 0.01159(15) 0.00198(10)
Cl1 0.0335(3) 0.0276(3) 0.0306(3) 0.0058(2) 0.0224(3) 0.0024(2)
Cl2 0.0368(4) 0.0616(5) 0.0310(3) 0.0022(3) 0.0224(3) 0.0004(3)
N1B 0.0195(9) 0.0238(10) 0.0198(9) 0.0010(7) 0.0128(8) 0.0010(7)
N2B 0.0204(9) 0.0220(9) 0.0200(8) 0.0024(7) 0.0138(8) 0.0024(7)
N3B 0.0213(9) 0.0223(10) 0.0223(9) 0.0005(7) 0.0146(8) -0.0002(7)
N1C 0.0187(9) 0.0207(9) 0.0227(9) 0.0010(7) 0.0137(8) 0.0010(7)
N3C 0.0225(9) 0.0207(9) 0.0203(9) 0.0028(7) 0.0134(8) 0.0033(7)
N2A 0.0221(9) 0.0222(10) 0.0197(9) 0.0026(7) 0.0129(8) 0.0024(7)
N2C 0.0201(9) 0.0201(9) 0.0212(9) 0.0014(7) 0.0138(8) 0.0015(7)
N1A 0.0204(9) 0.0222(9) 0.0202(9) 0.0041(7) 0.0121(8) 0.0020(7)
N3A 0.0326(11) 0.0242(10) 0.0264(10) 0.0043(7) 0.0219(9) 0.0057(8)
N1 0.0247(11) 0.0280(11) 0.0274(10) 0.0036(8) 0.0155(9) 0.0016(7)
N4B 0.0276(11) 0.0355(12) 0.0325(11) -0.0086(9) 0.0209(10) -0.0064(8)
N4C 0.0303(11) 0.0410(13) 0.0296(11) 0.0106(9) 0.0161(10) 0.0141(9)
N4A 0.0575(15) 0.0323(12) 0.0422(13) 0.0087(9) 0.0409(12) 0.0119(10)
C4B 0.0209(11) 0.0226(11) 0.0204(10) 0.0033(8) 0.0125(9) 0.0027(8)
C6B 0.0211(11) 0.0233(11) 0.0201(10) 0.0015(8) 0.0139(9) 0.0022(8)
C4A 0.0311(12) 0.0205(11) 0.0248(11) 0.0026(8) 0.0186(10) 0.0023(8)
C9C 0.0197(11) 0.0215(11) 0.0231(11) 0.0029(8) 0.0114(9) 0.0027(8)
C9B 0.0226(11) 0.0263(12) 0.0232(10) -0.0035(8) 0.0169(9) -0.0020(8)
C6A 0.0258(11) 0.0236(11) 0.0219(10) 0.0040(8) 0.0161(9) 0.0050(8)
C3B 0.0209(11) 0.0246(11) 0.0210(10) 0.0033(8) 0.0126(9) 0.0017(8)
C3C 0.0228(11) 0.0237(11) 0.0214(10) -0.0002(8) 0.0156(9) 0.0014(8)
C3A 0.0279(12) 0.0214(11) 0.0253(11) 0.0014(8) 0.0173(10) -0.0001(8)
C11B 0.0317(13) 0.0279(13) 0.0331(12) -0.0039(9) 0.0225(11) -0.0050(9)
C4C 0.0216(11) 0.0223(11) 0.0201(10) 0.0006(8) 0.0138(9) 0.0010(8)
C6C 0.0215(11) 0.0228(11) 0.0201(10) 0.0024(8) 0.0136(9) 0.0024(8)
C8A 0.0412(14) 0.0285(13) 0.0314(12) 0.0066(9) 0.0274(12) 0.0086(10)
C2A 0.0241(11) 0.0246(12) 0.0281(11) 0.0032(8) 0.0183(10) 0.0002(8)
C1C 0.0216(11) 0.0313(13) 0.0297(12) 0.0044(9) 0.0172(10) 0.0053(9)
C10B 0.0266(12) 0.0277(12) 0.0261(11) -0.0003(9) 0.0173(10) -0.0022(9)
C2B 0.0203(11) 0.0259(12) 0.0199(11) 0.0016(8) 0.0090(9) -0.0009(8)
C1B 0.0186(11) 0.0295(13) 0.0262(11) 0.0038(9) 0.0109(10) 0.0006(8)
C5C 0.0233(11) 0.0239(11) 0.0209(10) 0.0016(8) 0.0142(9) 0.0031(8)
C2C 0.0218(11) 0.0253(11) 0.0252(11) 0.0025(8) 0.0155(9) 0.0055(8)
C9A 0.0395(14) 0.0232(12) 0.0294(12) 0.0079(9) 0.0267(11) 0.0098(9)
C1A 0.0212(11) 0.0287(13) 0.0318(12) 0.0026(9) 0.0162(10) -0.0028(9)
O4 0.0404(14) 0.0607(18) 0.095(2) 0.0188(16) 0.0281(15) 0.0105(12)
C5B 0.0224(11) 0.0252(12) 0.0227(10) 0.0035(8) 0.0136(9) 0.0014(8)
C8C 0.0302(13) 0.0363(14) 0.0250(11) 0.0045(10) 0.0167(11) 0.0109(10)
C7B 0.0237(12) 0.0376(14) 0.0292(12) -0.0070(10) 0.0154(10) -0.0019(9)
C5A 0.0397(14) 0.0226(12) 0.0310(12) 0.0011(9) 0.0260(11) 0.0017(9)
C7C 0.0312(13) 0.0389(15) 0.0312(13) 0.0043(10) 0.0182(11) 0.0141(11)
C7A 0.0436(15) 0.0330(14) 0.0407(14) 0.0088(11) 0.0335(13) 0.0086(11)
C10A 0.0451(15) 0.0272(13) 0.0337(13) 0.0035(10) 0.0293(12) 0.0055(10)
C8B 0.0246(12) 0.0286(13) 0.0273(11) -0.0008(9) 0.0157(10) 0.0004(9)
C10C 0.0329(14) 0.0482(16) 0.0288(13) 0.0138(11) 0.0212(12) 0.0155(11)
C11A 0.0563(17) 0.0306(14) 0.0372(14) 0.0033(10) 0.0362(14) 0.0078(11)
C11C 0.0356(15) 0.0607(19) 0.0279(13) 0.0176(12) 0.0192(12) 0.0189(13)
C4 0.053(2) 0.114(4) 0.065(3) 0.004(3) 0.031(2) 0.003(2)
O1 0.082(2) 0.086(2) 0.138(3) -0.052(2) 0.085(2) -0.0274(18)
C1 0.054(2) 0.098(3) 0.067(2) -0.009(2) 0.042(2) -0.009(2)
O5 0.067(3) 0.054(3) 0.048(3) 0.007(2) 0.034(2) 0.007(2)
C5 0.091(4) 0.097(14) 0.028(7) 0.000(5) 0.028(4) 0.045(6)
O5D 0.107(6) 0.099(6) 0.102(6) 0.030(5) 0.083(6) 0.022(5)
C5D 0.091(4) 0.097(14) 0.028(7) 0.000(5) 0.028(4) 0.045(6)

loop_
_atom_type_symbol
_atom_type_description
_atom_type_scat_dispersion_real
_atom_type_scat_dispersion_imag
_atom_type_scat_source
C C 0.0033 0.0016 'International Tables Vol C Tables 4.2.6.8 and 6.1.1.4'
H H 0.0000 0.0000 'International Tables Vol C Tables 4.2.6.8 and 6.1.1.4'
Cl Cl 0.1484 0.1585 'International Tables Vol C Tables 4.2.6.8 and 6.1.1.4'
Fe Fe 0.3463 0.8444 'International Tables Vol C Tables 4.2.6.8 and 6.1.1.4'
N N 0.0061 0.0033 'International Tables Vol C Tables 4.2.6.8 and 6.1.1.4'
O O 0.0106 0.0060 'International Tables Vol C Tables 4.2.6.8 and 6.1.1.4'

loop_
_geom_angle_atom_site_label_1
_geom_angle_atom_site_label_2
_geom_angle_atom_site_label_3
_geom_angle
_geom_angle_site_symmetry_1
_geom_angle_site_symmetry_3
_geom_angle_publ_flag
N2B Fe1 N1B 81.42(8) . . ?
N2B Fe1 N1C 90.55(8) . . ?
N2B Fe1 N2A 94.36(8) . . ?
N2B Fe1 N2C 93.71(8) . . ?
N2B Fe1 N1A 174.06(7) . . ?
N1C Fe1 N1B 95.61(8) . . ?
N1C Fe1 N2A 173.36(8) . . ?
N1C Fe1 N2C 81.22(8) . . ?
N1C Fe1 N1A 93.95(8) . . ?
N2A Fe1 N1B 89.56(8) . . ?
N2C Fe1 N1B 174.20(8) . . ?
N2C Fe1 N2A 93.97(8) . . ?
N2C Fe1 N1A 90.81(8) . . ?
N1A Fe1 N1B 94.26(8) . . ?
N1A Fe1 N2A 81.48(8) . . ?
C3B N1B Fe1 115.61(16) . . ?
C3B N1B C2B 117.26(19) . . ?
C2B N1B Fe1 127.12(15) . . ?
C4B N2B Fe1 112.22(15) . . ?
C6B N2B Fe1 141.26(16) . . ?
C6B N2B C4B 106.44(19) . . ?
C6B N3B C9B 126.67(19) . . ?
C6B N3B C5B 107.94(19) . . ?
C5B N3B C9B 125.4(2) . . ?
C3C N1C Fe1 115.78(15) . . ?
C3C N1C C2C 117.65(19) . . ?
C2C N1C Fe1 126.57(15) . . ?
C6C N3C C9C 126.52(19) . . ?
C6C N3C C5C 107.79(18) . . ?
C5C N3C C9C 125.66(19) . . ?
C4A N2A Fe1 111.23(15) . . ?
C6A N2A Fe1 142.06(17) . . ?
C6A N2A C4A 106.63(19) . . ?
C4C N2C Fe1 112.23(14) . . ?
C6C N2C Fe1 141.21(16) . . ?
C6C N2C C4C 106.53(18) . . ?
C3A N1A Fe1 115.89(16) . . ?
C3A N1A C2A 117.0(2) . . ?
C2A N1A Fe1 127.10(15) . . ?
C6A N3A C9A 127.2(2) . . ?
C6A N3A C5A 108.10(19) . . ?
C5A N3A C9A 124.7(2) . . ?
C1C N1 C1B 120.3(2) . . ?
C1C N1 C1A 119.7(2) . . ?
C1B N1 C1A 119.9(2) . . ?
C7B N4B C11B 116.1(2) . . ?
C11C N4C C7C 115.8(2) . . ?
C11A N4A C7A 116.3(2) . . ?
N2B C4B C3B 115.0(2) . . ?
C5B C4B N2B 109.9(2) . . ?
C5B C4B C3B 135.1(2) . . ?
N2B C6B N3B 110.16(19) . . ?
N2B C6B H6B 124.9 . . ?
N3B C6B H6B 124.9 . . ?
N2A C4A C3A 115.9(2) . . ?
C5A C4A N2A 109.6(2) . . ?
C5A C4A C3A 134.5(2) . . ?
C8C C9C N3C 121.2(2) . . ?
C8C C9C C10C 118.9(2) . . ?
C10C C9C N3C 120.0(2) . . ?
C10B C9B N3B 119.7(2) . . ?
C8B C9B N3B 121.2(2) . . ?
C8B C9B C10B 119.0(2) . . ?
N2A C6A N3A 110.0(2) . . ?
N2A C6A H6A 125.0 . . ?
N3A C6A H6A 125.0 . . ?
N1B C3B C4B 115.6(2) . . ?
N1B C3B H3B 122.2 . . ?
C4B C3B H3B 122.2 . . ?
N1C C3C H3C 122.2 . . ?
N1C C3C C4C 115.7(2) . . ?
C4C C3C H3C 122.2 . . ?
N1A C3A C4A 115.4(2) . . ?
N1A C3A H3A 122.3 . . ?
C4A C3A H3A 122.3 . . ?
N4B C11B H11B 117.7 . . ?
N4B C11B C10B 124.7(2) . . ?
C10B C11B H11B 117.7 . . ?
N2C C4C C3C 114.72(19) . . ?
C5C C4C N2C 109.98(19) . . ?
C5C C4C C3C 135.1(2) . . ?
N3C C6C H6C 124.9 . . ?
N2C C6C N3C 110.16(19) . . ?
N2C C6C H6C 124.9 . . ?
C9A C8A H8A 121.2 . . ?
C9A C8A C7A 117.6(3) . . ?
C7A C8A H8A 121.2 . . ?
N1A C2A H2AA 109.3 . . ?
N1A C2A H2AB 109.3 . . ?
N1A C2A C1A 111.46(18) . . ?
H2AA C2A H2AB 108.0 . . ?
C1A C2A H2AA 109.3 . . ?
C1A C2A H2AB 109.3 . . ?
N1 C1C H1CA 108.6 . . ?
N1 C1C H1CB 108.6 . . ?
N1 C1C C2C 114.7(2) . . ?
H1CA C1C H1CB 107.6 . . ?
C2C C1C H1CA 108.6 . . ?
C2C C1C H1CB 108.6 . . ?
C9B C10B H10B 121.2 . . ?
C11B C10B C9B 117.6(2) . . ?
C11B C10B H10B 121.2 . . ?
N1B C2B H2BA 109.3 . . ?
N1B C2B H2BB 109.3 . . ?
N1B C2B C1B 111.65(19) . . ?
H2BA C2B H2BB 108.0 . . ?
C1B C2B H2BA 109.3 . . ?
C1B C2B H2BB 109.3 . . ?
N1 C1B C2B 114.2(2) . . ?
N1 C1B H1BA 108.7 . . ?
N1 C1B H1BB 108.7 . . ?
C2B C1B H1BA 108.7 . . ?
C2B C1B H1BB 108.7 . . ?
H1BA C1B H1BB 107.6 . . ?
N3C C5C H5C 127.2 . . ?
C4C C5C N3C 105.51(19) . . ?
C4C C5C H5C 127.2 . . ?
N1C C2C C1C 111.47(19) . . ?
N1C C2C H2CA 109.3 . . ?
N1C C2C H2CB 109.3 . . ?
C1C C2C H2CA 109.3 . . ?
C1C C2C H2CB 109.3 . . ?
H2CA C2C H2CB 108.0 . . ?
C8A C9A N3A 121.0(2) . . ?
C8A C9A C10A 119.6(2) . . ?
C10A C9A N3A 119.4(2) . . ?
N1 C1A C2A 115.3(2) . . ?
N1 C1A H1AA 108.5 . . ?
N1 C1A H1AB 108.5 . . ?
C2A C1A H1AA 108.5 . . ?
C2A C1A H1AB 108.5 . . ?
H1AA C1A H1AB 107.5 . . ?
C4 O4 H4 109.5 . . ?
N3B C5B H5B 127.2 . . ?
C4B C5B N3B 105.6(2) . . ?
C4B C5B H5B 127.2 . . ?
C9C C8C H8C 120.9 . . ?
C9C C8C C7C 118.2(2) . . ?
C7C C8C H8C 120.9 . . ?
N4B C7B H7B 117.8 . . ?
N4B C7B C8B 124.4(2) . . ?
C8B C7B H7B 117.8 . . ?
N3A C5A H5A 127.2 . . ?
C4A C5A N3A 105.7(2) . . ?
C4A C5A H5A 127.2 . . ?
N4C C7C C8C 124.5(2) . . ?
N4C C7C H7C 117.7 . . ?
C8C C7C H7C 117.7 . . ?
N4A C7A C8A 124.4(3) . . ?
N4A C7A H7A 117.8 . . ?
C8A C7A H7A 117.8 . . ?
C9A C10A H10A 121.2 . . ?
C11A C10A C9A 117.6(3) . . ?
C11A C10A H10A 121.2 . . ?
C9B C8B C7B 118.2(2) . . ?
C9B C8B H8B 120.9 . . ?
C7B C8B H8B 120.9 . . ?
C9C C10C H10C 121.1 . . ?
C9C C10C C11C 117.7(2) . . ?
C11C C10C H10C 121.1 . . ?
N4A C11A C10A 124.5(3) . . ?
N4A C11A H11A 117.7 . . ?
C10A C11A H11A 117.7 . . ?
N4C C11C C10C 124.9(3) . . ?
N4C C11C H11C 117.5 . . ?
C10C C11C H11C 117.5 . . ?
O4 C4 H4A 109.5 . . ?
O4 C4 H4B 109.5 . . ?
O4 C4 H4C 109.5 . . ?
H4A C4 H4B 109.5 . . ?
H4A C4 H4C 109.5 . . ?
H4B C4 H4C 109.5 . . ?
C1 O1 H1 109.5 . . ?
O1 C1 H1A 109.5 . . ?
O1 C1 H1B 109.5 . . ?
O1 C1 H1C 109.5 . . ?
H1A C1 H1B 109.5 . . ?
H1A C1 H1C 109.5 . . ?
H1B C1 H1C 109.5 . . ?
C5 O5 H5 109.5 . . ?
O5 C5 H5D 109.5 . . ?
O5 C5 H5E 109.5 . . ?
O5 C5 H5F 109.5 . . ?
H5D C5 H5E 109.5 . . ?
H5D C5 H5F 109.5 . . ?
H5E C5 H5F 109.5 . . ?
C5D O5D H5DA 109.5 . . ?
O5D C5D H5DB 109.5 . . ?
O5D C5D H5DC 109.5 . . ?
O5D C5D H5DD 109.5 . . ?
H5DB C5D H5DC 109.5 . . ?
H5DB C5D H5DD 109.5 . . ?
H5DC C5D H5DD 109.5 . . ?

loop_
_geom_bond_atom_site_label_1
_geom_bond_atom_site_label_2
_geom_bond_distance
_geom_bond_site_symmetry_2
_geom_bond_publ_flag
Fe1 N1B 1.990(2) . ?
Fe1 N2B 1.974(2) . ?
Fe1 N1C 1.9797(19) . ?
Fe1 N2A 1.9867(19) . ?
Fe1 N2C 1.982(2) . ?
Fe1 N1A 1.986(2) . ?
N1B C3B 1.286(3) . ?
N1B C2B 1.467(3) . ?
N2B C4B 1.393(3) . ?
N2B C6B 1.312(3) . ?
N3B C6B 1.375(3) . ?
N3B C9B 1.422(3) . ?
N3B C5B 1.378(3) . ?
N1C C3C 1.289(3) . ?
N1C C2C 1.468(3) . ?
N3C C9C 1.427(3) . ?
N3C C6C 1.375(3) . ?
N3C C5C 1.379(3) . ?
N2A C4A 1.394(3) . ?
N2A C6A 1.314(3) . ?
N2C C4C 1.386(3) . ?
N2C C6C 1.313(3) . ?
N1A C3A 1.285(3) . ?
N1A C2A 1.469(3) . ?
N3A C6A 1.374(3) . ?
N3A C9A 1.425(3) . ?
N3A C5A 1.377(3) . ?
N1 C1C 1.433(3) . ?
N1 C1B 1.440(3) . ?
N1 C1A 1.439(3) . ?
N4B C11B 1.337(4) . ?
N4B C7B 1.335(4) . ?
N4C C7C 1.330(4) . ?
N4C C11C 1.329(4) . ?
N4A C7A 1.342(4) . ?
N4A C11A 1.336(4) . ?
C4B C3B 1.436(3) . ?
C4B C5B 1.360(3) . ?
C6B H6B 0.9500 . ?
C4A C3A 1.430(3) . ?
C4A C5A 1.361(3) . ?
C9C C8C 1.380(3) . ?
C9C C10C 1.384(3) . ?
C9B C10B 1.391(3) . ?
C9B C8B 1.384(3) . ?
C6A H6A 0.9500 . ?
C3B H3B 0.9500 . ?
C3C H3C 0.9500 . ?
C3C C4C 1.437(3) . ?
C3A H3A 0.9500 . ?
C11B H11B 0.9500 . ?
C11B C10B 1.390(3) . ?
C4C C5C 1.362(3) . ?
C6C H6C 0.9500 . ?
C8A H8A 0.9500 . ?
C8A C9A 1.382(4) . ?
C8A C7A 1.393(4) . ?
C2A H2AA 0.9900 . ?
C2A H2AB 0.9900 . ?
C2A C1A 1.539(3) . ?
C1C H1CA 0.9900 . ?
C1C H1CB 0.9900 . ?
C1C C2C 1.539(3) . ?
C10B H10B 0.9500 . ?
C2B H2BA 0.9900 . ?
C2B H2BB 0.9900 . ?
C2B C1B 1.535(3) . ?
C1B H1BA 0.9900 . ?
C1B H1BB 0.9900 . ?
C5C H5C 0.9500 . ?
C2C H2CA 0.9900 . ?
C2C H2CB 0.9900 . ?
C9A C10A 1.397(4) . ?
C1A H1AA 0.9900 . ?
C1A H1AB 0.9900 . ?
O4 H4 0.8400 . ?
O4 C4 1.402(5) . ?
C5B H5B 0.9500 . ?
C8C H8C 0.9500 . ?
C8C C7C 1.388(3) . ?
C7B H7B 0.9500 . ?
C7B C8B 1.387(4) . ?
C5A H5A 0.9500 . ?
C7C H7C 0.9500 . ?
C7A H7A 0.9500 . ?
C10A H10A 0.9500 . ?
C10A C11A 1.387(4) . ?
C8B H8B 0.9500 . ?
C10C H10C 0.9500 . ?
C10C C11C 1.389(4) . ?
C11A H11A 0.9500 . ?
C11C H11C 0.9500 . ?
C4 H4A 0.9800 . ?
C4 H4B 0.9800 . ?
C4 H4C 0.9800 . ?
O1 H1 0.8400 . ?
O1 C1 1.369(6) . ?
C1 H1A 0.9800 . ?
C1 H1B 0.9800 . ?
C1 H1C 0.9800 . ?
O5 H5 0.8400 . ?
O5 C5 1.379(13) . ?
C5 H5D 0.9800 . ?
C5 H5E 0.9800 . ?
C5 H5F 0.9800 . ?
O5D H5DA 0.8400 . ?
O5D C5D 1.372(15) . ?
C5D H5DB 0.9800 . ?
C5D H5DC 0.9800 . ?
C5D H5DD 0.9800 . ?

loop_
_geom_torsion_atom_site_label_1
_geom_torsion_atom_site_label_2
_geom_torsion_atom_site_label_3
_geom_torsion_atom_site_label_4
_geom_torsion
_geom_torsion_site_symmetry_1
_geom_torsion_site_symmetry_2
_geom_torsion_site_symmetry_3
_geom_torsion_site_symmetry_4
_geom_torsion_publ_flag
Fe1 N1B C3B C4B 2.2(3) . . . . ?
Fe1 N1B C2B C1B -82.7(2) . . . . ?
Fe1 N2B C4B C3B 1.7(2) . . . . ?
Fe1 N2B C4B C5B -177.29(15) . . . . ?
Fe1 N2B C6B N3B 175.71(17) . . . . ?
Fe1 N1C C3C C4C -1.5(3) . . . . ?
Fe1 N1C C2C C1C -83.6(2) . . . . ?
Fe1 N2A C4A C3A 3.3(2) . . . . ?
Fe1 N2A C4A C5A -177.04(16) . . . . ?
Fe1 N2A C6A N3A 175.65(18) . . . . ?
Fe1 N2C C4C C3C 6.2(2) . . . . ?
Fe1 N2C C4C C5C -177.55(16) . . . . ?
Fe1 N2C C6C N3C 177.01(18) . . . . ?
Fe1 N1A C3A C4A 0.0(3) . . . . ?
Fe1 N1A C2A C1A -82.0(2) . . . . ?
N1B C2B C1B N1 58.0(3) . . . . ?
N2B C4B C3B N1B -2.7(3) . . . . ?
N2B C4B C5B N3B 0.3(3) . . . . ?
N3B C9B C10B C11B -179.2(2) . . . . ?
N3B C9B C8B C7B 179.0(2) . . . . ?
N1C C3C C4C N2C -3.2(3) . . . . ?
N1C C3C C4C C5C -178.2(3) . . . . ?
N3C C9C C8C C7C 179.0(2) . . . . ?
N3C C9C C10C C11C -179.3(3) . . . . ?
N2A C4A C3A N1A -2.3(3) . . . . ?
N2A C4A C5A N3A -0.2(3) . . . . ?
N2C C4C C5C N3C -0.8(3) . . . . ?
N1A C2A C1A N1 56.8(3) . . . . ?
N3A C9A C10A C11A 180.0(2) . . . . ?
N1 C1C C2C N1C 56.9(3) . . . . ?
N4B C11B C10B C9B 0.3(4) . . . . ?
N4B C7B C8B C9B 0.0(4) . . . . ?
C4B N2B C6B N3B -0.4(2) . . . . ?
C6B N2B C4B C3B 179.11(19) . . . . ?
C6B N2B C4B C5B 0.1(3) . . . . ?
C6B N3B C9B C10B 174.1(2) . . . . ?
C6B N3B C9B C8B -5.4(3) . . . . ?
C6B N3B C5B C4B -0.5(2) . . . . ?
C4A N2A C6A N3A -0.8(2) . . . . ?
C9C N3C C6C N2C 178.9(2) . . . . ?
C9C N3C C5C C4C -178.2(2) . . . . ?
C9C C8C C7C N4C 0.1(5) . . . . ?
C9C C10C C11C N4C 0.6(5) . . . . ?
C9B N3B C6B N2B 179.27(19) . . . . ?
C9B N3B C5B C4B -179.2(2) . . . . ?
C6A N2A C4A C3A -179.0(2) . . . . ?
C6A N2A C4A C5A 0.6(3) . . . . ?
C6A N3A C9A C8A -22.8(4) . . . . ?
C6A N3A C9A C10A 157.5(2) . . . . ?
C6A N3A C5A C4A -0.3(3) . . . . ?
C3B N1B C2B C1B 98.8(2) . . . . ?
C3B C4B C5B N3B -178.5(2) . . . . ?
C3C N1C C2C C1C 96.6(2) . . . . ?
C3C C4C C5C N3C 174.4(3) . . . . ?
C3A N1A C2A C1A 98.1(2) . . . . ?
C3A C4A C5A N3A 179.3(3) . . . . ?
C11B N4B C7B C8B 0.6(4) . . . . ?
C4C N2C C6C N3C -1.1(2) . . . . ?
C6C N3C C9C C8C -2.6(4) . . . . ?
C6C N3C C9C C10C 176.1(2) . . . . ?
C6C N3C C5C C4C 0.1(3) . . . . ?
C6C N2C C4C C3C -175.07(19) . . . . ?
C6C N2C C4C C5C 1.2(3) . . . . ?
C8A C9A C10A C11A 0.2(4) . . . . ?
C2A N1A C3A C4A 179.98(19) . . . . ?
C1C N1 C1B C2B -113.8(2) . . . . ?
C1C N1 C1A C2A 69.5(3) . . . . ?
C10B C9B C8B C7B -0.5(3) . . . . ?
C2B N1B C3B C4B -179.06(19) . . . . ?
C1B N1 C1C C2C 70.4(3) . . . . ?
C1B N1 C1A C2A -113.0(2) . . . . ?
C5C N3C C9C C8C 175.3(2) . . . . ?
C5C N3C C9C C10C -5.9(4) . . . . ?
C5C N3C C6C N2C 0.7(3) . . . . ?
C2C N1C C3C C4C 178.27(19) . . . . ?
C9A N3A C6A N2A -179.8(2) . . . . ?
C9A N3A C5A C4A -179.9(2) . . . . ?
C9A C8A C7A N4A 0.8(4) . . . . ?
C9A C10A C11A N4A 0.1(4) . . . . ?
C1A N1 C1C C2C -112.1(2) . . . . ?
C1A N1 C1B C2B 68.8(3) . . . . ?
C5B N3B C6B N2B 0.6(2) . . . . ?
C5B N3B C9B C10B -7.4(3) . . . . ?
C5B N3B C9B C8B 173.0(2) . . . . ?
C5B C4B C3B N1B 176.0(3) . . . . ?
C8C C9C C10C C11C -0.5(4) . . . . ?
C7B N4B C11B C10B -0.7(4) . . . . ?
C5A N3A C6A N2A 0.7(3) . . . . ?
C5A N3A C9A C8A 156.7(2) . . . . ?
C5A N3A C9A C10A -23.0(3) . . . . ?
C5A C4A C3A N1A 178.2(3) . . . . ?
C7C N4C C11C C10C -0.4(5) . . . . ?
C7A N4A C11A C10A 0.0(4) . . . . ?
C7A C8A C9A N3A 179.6(2) . . . . ?
C7A C8A C9A C10A -0.7(4) . . . . ?
C8B C9B C10B C11B 0.4(3) . . . . ?
C10C C9C C8C C7C 0.2(4) . . . . ?
C11A N4A C7A C8A -0.5(4) . . . . ?
C11C N4C C7C C8C 0.0(5) . . . . ?

loop_
_smtbx_masks_void_nr
_smtbx_masks_void_average_x
_smtbx_masks_void_average_y
_smtbx_masks_void_average_z
_smtbx_masks_void_volume
_smtbx_masks_void_count_electrons
_smtbx_masks_void_content
1 0.000 0.298 0.250 58.2 20.0 '1.94 H2O'
2 0.000 0.702 0.750 58.2 20.0 '1.94 H2O'
3 0.500 0.202 0.750 58.2 20.0 '1.94 H2O'
4 0.500 0.798 0.250 58.2 20.0 '1.94 H2O'
